data_4512356
loop_
_publ_author_name
'Shi, Chao'
'Wei, Bin'
'Zhang, Wen'

_publ_section_title
;
 Toward Understanding the Origin of Structural Phase Transition in
 Guanidinium Pyridinium 1,5-Naphthalenedisulfonate
;
_journal_issue 12
_journal_name_full 'Crystal Growth &amp; Design'
_journal_page_first 6570
_journal_paper_doi 10.1021/cg5014895
_journal_volume 14
_journal_year 2014
_chemical_formula_moiety 'C10 H6 O6 S2, C5 H6 N, C H6 N3'
_chemical_formula_sum 'C16 H18 N4 O6 S2'
_chemical_formula_weight 426.46
_chemical_name_systematic
; 
 ? 
;
_space_group_IT_number 2
_symmetry_cell_setting triclinic
_symmetry_space_group_name_Hall '-P 1'
_symmetry_space_group_name_H-M 'P -1'
_atom_sites_solution_hydrogens geom
_atom_sites_solution_primary direct
_atom_sites_solution_secondary difmap
_audit_creation_method SHELXL-97
_cell_angle_alpha 92.264(5)
_cell_angle_beta 101.935(8)
_cell_angle_gamma 90.138(7)
_cell_formula_units_Z 2
_cell_length_a 8.059(4)
_cell_length_b 8.207(4)
_cell_length_c 14.119(7)
_cell_measurement_reflns_used 2324
_cell_measurement_temperature 258(2)
_cell_measurement_theta_max 27.4778
_cell_measurement_theta_min 2.4839
_cell_volume 912.9(8)
_computing_cell_refinement 'CrystalClear (Rigaku Inc., 2008)'
_computing_data_collection 'CrystalClear (Rigaku Inc., 2008)'
_computing_data_reduction 'CrystalClear (Rigaku Inc., 2008)'
_computing_molecular_graphics 'DIAMOND (Brandenburg & Putz, 2005)'
_computing_publication_material 'SHELXL-97 (Sheldrick, 2008)'
_computing_structure_refinement 'SHELXL-97 (Sheldrick, 1997)'
_computing_structure_solution 'SHELXS-97 (Sheldrick, 1990)'
_diffrn_ambient_temperature 258(2)
_diffrn_measured_fraction_theta_full 0.983
_diffrn_measured_fraction_theta_max 0.983
_diffrn_measurement_device_type 'Rigaku, SCXmini'
_diffrn_measurement_method '\w scans'
_diffrn_radiation_monochromator graphite
_diffrn_radiation_source 'fine-focus sealed tube'
_diffrn_radiation_type MoK\a
_diffrn_radiation_wavelength 0.71073
_diffrn_reflns_av_R_equivalents 0.0280
_diffrn_reflns_av_sigmaI/netI 0.0390
_diffrn_reflns_limit_h_max 10
_diffrn_reflns_limit_h_min -10
_diffrn_reflns_limit_k_max 10
_diffrn_reflns_limit_k_min -10
_diffrn_reflns_limit_l_max 18
_diffrn_reflns_limit_l_min -18
_diffrn_reflns_number 9983
_diffrn_reflns_theta_full 27.45
_diffrn_reflns_theta_max 27.45
_diffrn_reflns_theta_min 2.58
_diffrn_standards_decay_% 0
_diffrn_standards_interval_count 180
_diffrn_standards_interval_time 9
_diffrn_standards_number 3
_exptl_absorpt_coefficient_mu 0.336
_exptl_absorpt_correction_T_max 0.910
_exptl_absorpt_correction_T_min 0.892
_exptl_absorpt_correction_type multi-scan
_exptl_absorpt_process_details 'CrystalClear (Rigaku Inc., 2008)'
_exptl_crystal_colour colourless
_exptl_crystal_density_diffrn 1.551
_exptl_crystal_density_method 'not measured'
_exptl_crystal_description block
_exptl_crystal_F_000 444
_exptl_crystal_size_max 0.34
_exptl_crystal_size_mid 0.30
_exptl_crystal_size_min 0.28
_refine_diff_density_max 0.366
_refine_diff_density_min -0.566
_refine_diff_density_rms 0.135
_refine_ls_extinction_method none
_refine_ls_goodness_of_fit_ref 0.805
_refine_ls_hydrogen_treatment mixed
_refine_ls_matrix_type full
_refine_ls_number_parameters 253
_refine_ls_number_reflns 4113
_refine_ls_number_restraints 0
_refine_ls_restrained_S_all 0.805
_refine_ls_R_factor_all 0.0598
_refine_ls_R_factor_gt 0.0438
_refine_ls_shift/su_max 0.000
_refine_ls_shift/su_mean 0.000
_refine_ls_structure_factor_coef Fsqd
_refine_ls_weighting_details 'calc w=1/[\s^2^(Fo^2^)+(0.1341P)^2^+0.4037P] where P=(Fo^2^+2Fc^2^)/3'
_refine_ls_weighting_scheme calc
_refine_ls_wR_factor_gt 0.1298
_refine_ls_wR_factor_ref 0.1588
_reflns_number_gt 3246
_reflns_number_total 4185
_reflns_threshold_expression >2sigma(I)
_cod_data_source_file cg5014895_si_003.cif
_cod_data_source_block 21-258K
_cod_depositor_comments
;
The following automatic conversions were performed:

'_exptl_absorpt_correction_type' value 'Multi-scan' changed to
'multi-scan' according to
/home/saulius/struct/COD-crude-data--automatic-downloads/rss-feeds/ACS/lib/dictionaries/cif_core.dic
dictionary named 'cif_core.dic' version 2.4.2 from 2011-04-26.

Automatic conversion script
Id: cif_fix_values 2935 2014-11-11 08:27:57Z andrius 

 Adding full bibliography for 4512336--4512373.cif.
;
_cod_database_code 4512356

loop_
_symmetry_equiv_pos_as_xyz
'x, y, z'
'-x, -y, -z'

loop_
_atom_site_label
_atom_site_type_symbol
_atom_site_fract_x
_atom_site_fract_y
_atom_site_fract_z
_atom_site_U_iso_or_equiv
_atom_site_adp_type
_atom_site_occupancy
_atom_site_symmetry_multiplicity
_atom_site_calc_flag
_atom_site_refinement_flags
C1 C 0.2158(4) 0.6900(4) 0.2623(3) 0.0651(9) Uani 1 1 d .
H1A H 0.2808 0.5964 0.2631 0.078 Uiso 1 1 calc R
C2 C 0.1679(5) 0.7691(5) 0.1806(2) 0.0699(10) Uani 1 1 d .
H2A H 0.1983 0.7302 0.1239 0.084 Uiso 1 1 calc R
C3 C 0.0735(5) 0.9083(5) 0.1806(2) 0.0685(10) Uani 1 1 d .
H3A H 0.0372 0.9635 0.1238 0.082 Uiso 1 1 calc R
C4 C 0.0339(4) 0.9644(4) 0.2660(3) 0.0577(8) Uani 1 1 d .
H4A H -0.0267 1.0603 0.2684 0.069 Uiso 1 1 calc R
C5 C 0.0831(3) 0.8798(4) 0.34555(18) 0.0437(6) Uani 1 1 d .
H5A H 0.0554 0.9168 0.4034 0.052 Uiso 1 1 calc R
C6 C 0.3892(3) 0.2018(3) 0.48006(15) 0.0278(5) Uani 1 1 d .
C7 C 0.4920(3) 0.2804(3) 0.42989(16) 0.0341(5) Uani 1 1 d .
H7A H 0.4668 0.3858 0.4099 0.041 Uiso 1 1 calc R
C8 C 0.3643(3) -0.2016(3) 0.59136(17) 0.0374(5) Uani 1 1 d .
H8A H 0.2940 -0.2569 0.6241 0.045 Uiso 1 1 calc R
C9 C 0.3263(3) -0.0470(3) 0.56512(16) 0.0317(5) Uani 1 1 d .
H9A H 0.2326 0.0033 0.5820 0.038 Uiso 1 1 calc R
C10 C 0.4278(3) 0.0395(3) 0.51201(14) 0.0250(4) Uani 1 1 d .
C11 C 0.4093(3) 0.1267(3) 0.09005(15) 0.0275(5) Uani 1 1 d .
C12 C 0.4762(3) 0.0521(3) 0.17431(16) 0.0346(5) Uani 1 1 d .
H12A H 0.4500 0.0908 0.2322 0.042 Uiso 1 1 calc R
C13 C 0.5846(3) -0.0831(3) 0.17425(17) 0.0372(5) Uani 1 1 d .
H13A H 0.6304 -0.1321 0.2320 0.045 Uiso 1 1 calc R
C14 C 0.3782(3) 0.1414(3) -0.08963(17) 0.0340(5) Uani 1 1 d .
H14A H 0.3075 0.2310 -0.0902 0.041 Uiso 1 1 calc R
C15 C 0.4451(3) 0.0685(2) -0.00057(15) 0.0276(5) Uani 1 1 d .
C16 C 0.1889(3) 0.5785(3) 0.81078(16) 0.0305(5) Uani 1 1 d .
N1 N 0.1698(3) 0.7460(3) 0.34335(19) 0.0580(7) Uani 1 1 d .
H1B H 0.1980 0.6924 0.3953 0.070 Uiso 1 1 calc R
N2 N 0.1885(3) 0.6242(3) 0.90189(14) 0.0422(5) Uani 1 1 d .
H2B H 0.2762 0.6082 0.9467 0.051 Uiso 1 1 calc R
H2C H 0.1004 0.6699 0.9162 0.051 Uiso 1 1 calc R
N3 N 0.0550(3) 0.6077(3) 0.74208(15) 0.0426(5) Uani 1 1 d .
H3B H 0.0555 0.5809 0.6826 0.051 Uiso 1 1 calc R
H3C H -0.0327 0.6534 0.7568 0.051 Uiso 1 1 calc R
N4 N 0.3232(3) 0.5087(2) 0.78880(15) 0.0385(5) Uani 1 1 d .
H4B H 0.3244 0.4817 0.7295 0.046 Uiso 1 1 calc R
H4C H 0.4099 0.4900 0.8337 0.046 Uiso 1 1 calc R
O1 O 0.0631(2) 0.2006(2) 0.46811(14) 0.0483(5) Uani 1 1 d .
O2 O 0.2381(3) 0.3353(2) 0.60858(12) 0.0500(5) Uani 1 1 d .
O3 O 0.1994(3) 0.4560(2) 0.45168(14) 0.0516(5) Uani 1 1 d .
O4 O 0.1139(2) 0.2592(2) 0.03260(13) 0.0423(4) Uani 1 1 d .
O5 O 0.2612(2) 0.3150(2) 0.19807(12) 0.0407(4) Uani 1 1 d .
O6 O 0.3626(2) 0.43669(19) 0.06662(12) 0.0382(4) Uani 1 1 d .
S1 S 0.20787(7) 0.30784(7) 0.50409(4) 0.03263(18) Uani 1 1 d .
S2 S 0.27545(7) 0.29714(7) 0.09718(4) 0.03114(18) Uani 1 1 d .

loop_
_atom_site_aniso_label
_atom_site_aniso_U_11
_atom_site_aniso_U_22
_atom_site_aniso_U_33
_atom_site_aniso_U_23
_atom_site_aniso_U_13
_atom_site_aniso_U_12
C1 0.066(2) 0.0484(18) 0.077(2) -0.0204(16) 0.0102(18) 0.0100(15)
C2 0.079(2) 0.088(3) 0.0477(18) -0.0227(18) 0.0291(18) -0.015(2)
C3 0.074(2) 0.081(2) 0.0436(17) 0.0248(16) -0.0067(16) -0.0284(19)
C4 0.0465(17) 0.0468(17) 0.074(2) -0.0045(15) -0.0006(15) 0.0078(13)
C5 0.0366(13) 0.0631(18) 0.0317(13) -0.0089(12) 0.0097(11) 0.0053(12)
C6 0.0263(10) 0.0301(11) 0.0249(10) -0.0011(8) 0.0012(8) 0.0030(8)
C7 0.0379(12) 0.0309(12) 0.0323(12) 0.0057(9) 0.0037(10) 0.0022(9)
C8 0.0351(13) 0.0438(14) 0.0360(13) 0.0093(10) 0.0124(10) -0.0042(10)
C9 0.0278(11) 0.0372(13) 0.0320(11) 0.0024(9) 0.0105(9) 0.0022(9)
C10 0.0226(10) 0.0309(11) 0.0201(10) -0.0006(8) 0.0015(8) 0.0007(8)
C11 0.0259(10) 0.0272(11) 0.0294(11) -0.0009(8) 0.0059(9) 0.0036(8)
C12 0.0368(12) 0.0396(13) 0.0278(11) -0.0033(9) 0.0086(9) 0.0063(10)
C13 0.0421(14) 0.0393(13) 0.0300(12) 0.0045(10) 0.0062(10) 0.0103(10)
C14 0.0359(12) 0.0335(12) 0.0323(12) 0.0039(9) 0.0056(10) 0.0100(10)
C15 0.0276(11) 0.0265(11) 0.0281(11) -0.0001(8) 0.0050(9) 0.0030(8)
C16 0.0311(11) 0.0303(12) 0.0295(11) 0.0027(9) 0.0046(9) -0.0011(9)
N1 0.0600(16) 0.0602(16) 0.0522(15) 0.0131(12) 0.0057(12) -0.0018(13)
N2 0.0355(11) 0.0569(14) 0.0319(11) -0.0019(9) 0.0022(9) 0.0157(10)
N3 0.0338(11) 0.0610(14) 0.0314(11) 0.0059(9) 0.0023(9) 0.0049(10)
N4 0.0363(11) 0.0427(12) 0.0352(11) -0.0054(9) 0.0055(9) 0.0035(9)
O1 0.0263(9) 0.0573(12) 0.0573(12) -0.0155(9) 0.0025(8) 0.0065(8)
O2 0.0600(12) 0.0585(12) 0.0300(9) -0.0122(8) 0.0083(8) 0.0153(10)
O3 0.0583(12) 0.0419(11) 0.0551(12) 0.0105(9) 0.0110(10) 0.0229(9)
O4 0.0272(8) 0.0546(11) 0.0421(10) -0.0109(8) 0.0027(7) 0.0072(8)
O5 0.0478(10) 0.0441(10) 0.0313(9) -0.0042(7) 0.0116(8) 0.0150(8)
O6 0.0393(9) 0.0329(9) 0.0408(9) 0.0024(7) 0.0040(7) 0.0056(7)
S1 0.0322(3) 0.0346(3) 0.0290(3) -0.0046(2) 0.0026(2) 0.0094(2)
S2 0.0300(3) 0.0331(3) 0.0292(3) -0.0039(2) 0.0044(2) 0.0078(2)

loop_
_atom_type_symbol
_atom_type_description
_atom_type_scat_dispersion_real
_atom_type_scat_dispersion_imag
_atom_type_scat_source
C C 0.0033 0.0016 'International Tables Vol C Tables 4.2.6.8 and 6.1.1.4'
H H 0.0000 0.0000 'International Tables Vol C Tables 4.2.6.8 and 6.1.1.4'
N N 0.0061 0.0033 'International Tables Vol C Tables 4.2.6.8 and 6.1.1.4'
O O 0.0106 0.0060 'International Tables Vol C Tables 4.2.6.8 and 6.1.1.4'
S S 0.1246 0.1234 'International Tables Vol C Tables 4.2.6.8 and 6.1.1.4'

loop_
_geom_angle_atom_site_label_1
_geom_angle_atom_site_label_2
_geom_angle_atom_site_label_3
_geom_angle
_geom_angle_site_symmetry_1
_geom_angle_site_symmetry_3
C2 C1 N1 119.7(3) . .
C2 C1 H1A 120.2 . .
N1 C1 H1A 120.2 . .
C1 C2 C3 119.7(3) . .
C1 C2 H2A 120.2 . .
C3 C2 H2A 120.2 . .
C4 C3 C2 118.7(3) . .
C4 C3 H3A 120.6 . .
C2 C3 H3A 120.6 . .
C5 C4 C3 119.3(3) . .
C5 C4 H4A 120.4 . .
C3 C4 H4A 120.4 . .
N1 C5 C4 120.9(3) . .
N1 C5 H5A 119.5 . .
C4 C5 H5A 119.5 . .
C7 C6 C10 120.5(2) . .
C7 C6 S1 117.87(17) . .
C10 C6 S1 121.65(16) . .
C6 C7 C8 120.0(2) . 2_656
C6 C7 H7A 120.0 . .
C8 C7 H7A 120.0 2_656 .
C9 C8 C7 121.4(2) . 2_656
C9 C8 H8A 119.3 . .
C7 C8 H8A 119.3 2_656 .
C8 C9 C10 120.9(2) . .
C8 C9 H9A 119.6 . .
C10 C9 H9A 119.6 . .
C9 C10 C10 118.6(2) . 2_656
C9 C10 C6 122.8(2) . .
C10 C10 C6 118.6(2) 2_656 .
C12 C11 C15 121.0(2) . .
C12 C11 S2 117.61(17) . .
C15 C11 S2 121.39(16) . .
C11 C12 C13 120.7(2) . .
C11 C12 H12A 119.6 . .
C13 C12 H12A 119.6 . .
C14 C13 C12 119.9(2) 2_655 .
C14 C13 H13A 120.0 2_655 .
C12 C13 H13A 120.0 . .
C13 C14 C15 121.3(2) 2_655 .
C13 C14 H14A 119.3 2_655 .
C15 C14 H14A 119.3 . .
C14 C15 C15 119.4(2) . 2_655
C14 C15 C11 123.0(2) . .
C15 C15 C11 117.6(2) 2_655 .
N4 C16 N3 120.4(2) . .
N4 C16 N2 120.1(2) . .
N3 C16 N2 119.5(2) . .
C5 N1 C1 121.7(3) . .
C5 N1 H1B 119.2 . .
C1 N1 H1B 119.2 . .
C16 N2 H2B 120.0 . .
C16 N2 H2C 120.0 . .
H2B N2 H2C 120.0 . .
C16 N3 H3B 120.0 . .
C16 N3 H3C 120.0 . .
H3B N3 H3C 120.0 . .
C16 N4 H4B 120.0 . .
C16 N4 H4C 120.0 . .
H4B N4 H4C 120.0 . .
O3 S1 O1 112.41(13) . .
O3 S1 O2 113.66(12) . .
O1 S1 O2 112.09(12) . .
O3 S1 C6 105.77(11) . .
O1 S1 C6 106.17(11) . .
O2 S1 C6 106.01(11) . .
O4 S2 O5 112.57(11) . .
O4 S2 O6 112.66(11) . .
O5 S2 O6 112.20(10) . .
O4 S2 C11 107.00(10) . .
O5 S2 C11 106.01(10) . .
O6 S2 C11 105.79(10) . .

loop_
_geom_bond_atom_site_label_1
_geom_bond_atom_site_label_2
_geom_bond_distance
_geom_bond_site_symmetry_2
C1 C2 1.334(5) .
C1 N1 1.338(4) .
C1 H1A 0.9300 .
C2 C3 1.374(5) .
C2 H2A 0.9300 .
C3 C4 1.373(5) .
C3 H3A 0.9300 .
C4 C5 1.334(4) .
C4 H4A 0.9300 .
C5 N1 1.306(4) .
C5 H5A 0.9300 .
C6 C7 1.371(3) .
C6 C10 1.437(3) .
C6 S1 1.788(2) .
C7 C8 1.407(3) 2_656
C7 H7A 0.9300 .
C8 C9 1.354(3) .
C8 C7 1.407(3) 2_656
C8 H8A 0.9300 .
C9 C10 1.424(3) .
C9 H9A 0.9300 .
C10 C10 1.428(4) 2_656
C11 C12 1.369(3) .
C11 C15 1.433(3) .
C11 S2 1.781(2) .
C12 C13 1.414(3) .
C12 H12A 0.9300 .
C13 C14 1.360(3) 2_655
C13 H13A 0.9300 .
C14 C13 1.360(3) 2_655
C14 C15 1.418(3) .
C14 H14A 0.9300 .
C15 C15 1.431(4) 2_655
C16 N4 1.312(3) .
C16 N3 1.323(3) .
C16 N2 1.326(3) .
N1 H1B 0.8600 .
N2 H2B 0.8600 .
N2 H2C 0.8600 .
N3 H3B 0.8600 .
N3 H3C 0.8600 .
N4 H4B 0.8600 .
N4 H4C 0.8600 .
O1 S1 1.4520(19) .
O2 S1 1.4531(19) .
O3 S1 1.442(2) .
O4 S2 1.4518(18) .
O5 S2 1.4542(18) .
O6 S2 1.4666(18) .

loop_
_geom_hbond_atom_site_label_D
_geom_hbond_atom_site_label_H
_geom_hbond_atom_site_label_A
_geom_hbond_distance_DH
_geom_hbond_distance_HA
_geom_hbond_distance_DA
_geom_hbond_angle_DHA
_geom_hbond_site_symmetry_A
N4 H4C O6 0.86 2.14 2.927(3) 152.6 2_666
N3 H3C O5 0.86 2.08 2.909(3) 161.0 2_566
N3 H3B O3 0.86 2.50 3.086(3) 126.1 2_566
N2 H2C S2 0.86 3.01 3.798(3) 153.5 2_566
N2 H2C O4 0.86 2.08 2.929(3) 168.7 2_566
N2 H2B O6 0.86 2.24 2.948(3) 139.0 1_556
N4 H4B O2 0.86 2.05 2.821(3) 149.6 .
N1 H1B O3 0.86 2.13 2.864(3) 143.6 .
